data_7211701
loop_
_publ_author_name
'Liu, Chun-Sen'
'Sa\~nudo, E. Carolina'
'Hu, Min'
'Zhou, Li-Ming'
'Guo, Liang-Qi'
'Ma, Song-Tao'
'Gao, Li-Jun'
'Fang, Shao-Ming'

_publ_section_title
;
 Metal--organic coordination polymers based on a flexible
 tetrahydrofuran-2,3,4,5-tetracarboxylate ligand: syntheses, crystal
 structures, and magnetic/photoluminescent properties
;
_journal_issue 3
_journal_name_full CrystEngComm
_journal_page_first 853
_journal_paper_doi 10.1039/b912972n
_journal_volume 12
_journal_year 2010
_chemical_formula_sum 'C8 H8.67 O11.33 Zn2'
_chemical_formula_weight 416.89
_chemical_name_systematic
;
?
;
_space_group_IT_number 205
_symmetry_cell_setting cubic
_symmetry_space_group_name_Hall '-P 2ac 2ab 3'
_symmetry_space_group_name_H-M 'P a -3'
_atom_sites_solution_hydrogens geom
_atom_sites_solution_primary direct
_atom_sites_solution_secondary difmap
_audit_creation_method SHELXL-97
_cell_angle_alpha 90.00
_cell_angle_beta 90.00
_cell_angle_gamma 90.00
_cell_formula_units_Z 24
_cell_length_a 20.5223(6)
_cell_length_b 20.5223(6)
_cell_length_c 20.5223(6)
_cell_measurement_reflns_used 3777
_cell_measurement_temperature 293(2)
_cell_measurement_theta_max 23.26
_cell_measurement_theta_min 2.22
_cell_volume 8643.3(4)
_computing_cell_refinement 'Bruker SMART'
_computing_data_collection 'Bruker SMART'
_computing_data_reduction 'Bruker SAINT'
_computing_molecular_graphics 'Bruker SHELXTL'
_computing_publication_material 'Bruker SHELXTL'
_computing_structure_refinement 'SHELXL-97 (Sheldrick, 2008)'
_computing_structure_solution 'SHELXS-97 (Sheldrick, 2008)'
_diffrn_ambient_temperature 293(2)
_diffrn_measured_fraction_theta_full 0.999
_diffrn_measured_fraction_theta_max 0.999
_diffrn_measurement_device_type 'CCD area detector'
_diffrn_measurement_method 'phi and omega scans'
_diffrn_radiation_monochromator graphite
_diffrn_radiation_source 'fine-focus sealed tube'
_diffrn_radiation_type MoK\a
_diffrn_radiation_wavelength 0.71073
_diffrn_reflns_av_R_equivalents 0.0872
_diffrn_reflns_av_sigmaI/netI 0.0340
_diffrn_reflns_limit_h_max 24
_diffrn_reflns_limit_h_min -24
_diffrn_reflns_limit_k_max 23
_diffrn_reflns_limit_k_min -24
_diffrn_reflns_limit_l_max 21
_diffrn_reflns_limit_l_min -24
_diffrn_reflns_number 38793
_diffrn_reflns_theta_full 24.99
_diffrn_reflns_theta_max 24.99
_diffrn_reflns_theta_min 2.22
_diffrn_standards_decay_% 0
_diffrn_standards_interval_count 0
_diffrn_standards_interval_time 0
_diffrn_standards_number 0
_exptl_absorpt_coefficient_mu 3.384
_exptl_absorpt_correction_T_max 0.6869
_exptl_absorpt_correction_T_min 0.4850
_exptl_absorpt_correction_type multi-scan
_exptl_absorpt_process_details SADABS
_exptl_crystal_colour YELLOW
_exptl_crystal_density_diffrn 1.922
_exptl_crystal_density_meas ?
_exptl_crystal_density_method 'not measured'
_exptl_crystal_description BLOCK
_exptl_crystal_F_000 4976
_exptl_crystal_size_max 0.25
_exptl_crystal_size_mid 0.14
_exptl_crystal_size_min 0.12
_refine_diff_density_max 0.611
_refine_diff_density_min -0.989
_refine_diff_density_rms 0.093
_refine_ls_extinction_method none
_refine_ls_goodness_of_fit_ref 1.075
_refine_ls_hydrogen_treatment mixed
_refine_ls_matrix_type full
_refine_ls_number_parameters 203
_refine_ls_number_reflns 2551
_refine_ls_number_restraints 9
_refine_ls_restrained_S_all 1.077
_refine_ls_R_factor_all 0.0442
_refine_ls_R_factor_gt 0.0328
_refine_ls_shift/su_max 0.001
_refine_ls_shift/su_mean 0.000
_refine_ls_structure_factor_coef Fsqd
_refine_ls_weighting_details 'calc w=1/[\s^2^(Fo^2^)+(0.0517P)^2^+2.6060P] where P=(Fo^2^+2Fc^2^)/3'
_refine_ls_weighting_scheme calc
_refine_ls_wR_factor_gt 0.0858
_refine_ls_wR_factor_ref 0.0901
_reflns_number_gt 2129
_reflns_number_total 2551
_reflns_threshold_expression I>2sigma(I)
_cod_data_source_file b912972n.txt
_cod_data_source_block 6
_cod_depositor_comments
;
The following automatic conversions were performed:

'_symmetry_cell_setting' value 'Cubic' changed to 'cubic' according
to /home/saulius/struct/CIF-dictionaries/cif_core.dic dictionary
named 'cif_core.dic' version 2.4.2 from
2011-04-26.

'_exptl_absorpt_correction_type' value 'MULTI-SCAN'
changed to 'multi-scan' according to
/home/saulius/struct/CIF-dictionaries/cif_core.dic dictionary named
'cif_core.dic' version 2.4.2 from 2011-04-26.

Automatic conversion script
Id: cif_fix_values 1891 2012-01-12 08:04:46Z andrius 

The following automatic conversions were performed:

'_exptl_crystal_density_meas' value 'NONE' was changed to '?' - the
value is perceived as not measured.

Automatic conversion script
Id: cif_fix_values 3008 2015-01-20 13:52:24Z robertas 
;
_cod_original_sg_symbol_H-M Pa-3
_cod_database_code 7211701

loop_
_symmetry_equiv_pos_as_xyz
'x, y, z'
'-x+1/2, -y, z+1/2'
'-x, y+1/2, -z+1/2'
'x+1/2, -y+1/2, -z'
'z, x, y'
'z+1/2, -x+1/2, -y'
'-z+1/2, -x, y+1/2'
'-z, x+1/2, -y+1/2'
'y, z, x'
'-y, z+1/2, -x+1/2'
'y+1/2, -z+1/2, -x'
'-y+1/2, -z, x+1/2'
'-x, -y, -z'
'x-1/2, y, -z-1/2'
'x, -y-1/2, z-1/2'
'-x-1/2, y-1/2, z'
'-z, -x, -y'
'-z-1/2, x-1/2, y'
'z-1/2, x, -y-1/2'
'z, -x-1/2, y-1/2'
'-y, -z, -x'
'y, -z-1/2, x-1/2'
'-y-1/2, z-1/2, x'
'y-1/2, z, -x-1/2'

loop_
_atom_site_label
_atom_site_type_symbol
_atom_site_fract_x
_atom_site_fract_y
_atom_site_fract_z
_atom_site_U_iso_or_equiv
_atom_site_adp_type
_atom_site_occupancy
_atom_site_symmetry_multiplicity
_atom_site_calc_flag
_atom_site_refinement_flags
_atom_site_disorder_assembly
_atom_site_disorder_group
Zn1 Zn 0.14202(2) 0.16283(2) 0.39913(2) 0.01674(15) Uani 1 1 d . . .
Zn2 Zn 0.27718(2) 0.00549(2) 0.56126(2) 0.02015(15) Uani 1 1 d D . .
C1 C 0.31638(18) 0.20876(18) 0.54158(19) 0.0171(8) Uani 1 1 d . A .
H1 H 0.3388 0.1926 0.5027 0.020 Uiso 1 1 calc R . .
C2 C 0.36616(17) 0.23550(18) 0.59070(18) 0.0152(8) Uani 1 1 d . . .
H2 H 0.3781 0.2001 0.6205 0.018 Uiso 1 1 calc R . .
C3 C 0.27830(18) 0.31038(18) 0.58758(18) 0.0161(8) Uani 1 1 d . . .
H3 H 0.2369 0.3058 0.6109 0.019 Uiso 1 1 calc R . .
C4 C 0.27624(18) 0.26881(18) 0.52475(18) 0.0167(8) Uani 1 1 d . . .
H4 H 0.3005 0.2928 0.4914 0.020 Uiso 1 1 calc R . .
C5 C 0.27876(18) 0.15341(19) 0.57436(19) 0.0181(9) Uani 1 1 d . . .
C6 C 0.29074(19) 0.38207(19) 0.57383(19) 0.0189(9) Uani 1 1 d . . .
C7 C 0.42865(19) 0.2629(2) 0.56111(19) 0.0200(9) Uani 1 1 d . . .
C8 C 0.20934(18) 0.2534(2) 0.49598(19) 0.0187(9) Uani 1 1 d . . .
O1 O 0.22765(14) 0.16639(13) 0.60451(14) 0.0266(7) Uani 1 1 d . A .
O2 O 0.30419(15) 0.09908(14) 0.57060(19) 0.0429(9) Uani 1 1 d . A .
O3 O 0.24543(16) 0.41045(14) 0.54304(14) 0.0327(8) Uani 1 1 d . . .
O4 O 0.34190(13) 0.40845(12) 0.59259(13) 0.0220(6) Uani 1 1 d . . .
O5 O 0.44776(13) 0.31826(13) 0.57961(14) 0.0231(6) Uani 1 1 d . . .
O6 O 0.45805(15) 0.22745(16) 0.52193(17) 0.0381(9) Uani 1 1 d . . .
O7 O 0.21053(14) 0.21397(14) 0.44910(14) 0.0277(7) Uani 1 1 d . . .
O8 O 0.15979(13) 0.28095(14) 0.51853(14) 0.0275(7) Uani 1 1 d . . .
O9 O 0.33076(12) 0.28392(12) 0.62742(12) 0.0150(6) Uani 1 1 d . . .
O1W O 0.3735(5) -0.0087(15) 0.5358(14) 0.060(4) Uani 0.47(5) 1 d PDU A 1
H1WA H 0.3964 -0.0318 0.5614 0.072 Uiso 0.47(5) 1 d PR A 1
H1WB H 0.3815 0.0313 0.5429 0.072 Uiso 0.47(5) 1 d PR A 1
O1W' O 0.3747(4) -0.0183(14) 0.5552(14) 0.060(4) Uani 0.53(5) 1 d PD A 2
H1WC H 0.3942 0.0011 0.5862 0.072 Uiso 0.53(5) 1 d PR A 2
H1WD H 0.3744 -0.0585 0.5652 0.072 Uiso 0.53(5) 1 d PR A 2
O2W O 0.06740(13) 0.17170(14) 0.46642(13) 0.0199(6) Uani 1 1 d D . .
H2WA H 0.069(2) 0.165(2) 0.5070(6) 0.024 Uiso 1 1 d D . .
H2WB H 0.0281(8) 0.167(2) 0.455(2) 0.024 Uiso 1 1 d D . .
O10 O 0.3678(3) 0.8678(3) 0.6322(3) 0.096(3) Uani 1 3 d S . .
H1W H 0.3321 0.8888 0.6330 0.115 Uiso 0.33 1 d PR . .
H2W H 0.3999 0.8939 0.6343 0.115 Uiso 0.33 1 d PR . .

loop_
_atom_site_aniso_label
_atom_site_aniso_U_11
_atom_site_aniso_U_22
_atom_site_aniso_U_33
_atom_site_aniso_U_23
_atom_site_aniso_U_13
_atom_site_aniso_U_12
Zn1 0.0162(3) 0.0187(3) 0.0153(2) -0.00230(19) -0.00115(17) 0.00267(18)
Zn2 0.0230(3) 0.0157(3) 0.0217(3) 0.00207(19) 0.0019(2) 0.00037(19)
C1 0.014(2) 0.017(2) 0.020(2) -0.0013(16) 0.0016(16) -0.0023(15)
C2 0.015(2) 0.0134(19) 0.017(2) -0.0020(15) 0.0016(15) 0.0025(15)
C3 0.0115(19) 0.019(2) 0.018(2) 0.0020(16) -0.0052(16) 0.0027(15)
C4 0.020(2) 0.017(2) 0.0130(19) 0.0011(16) -0.0007(16) -0.0039(16)
C5 0.015(2) 0.019(2) 0.020(2) -0.0028(16) -0.0034(16) -0.0033(16)
C6 0.023(2) 0.018(2) 0.015(2) -0.0044(16) -0.0047(17) 0.0047(17)
C7 0.017(2) 0.026(2) 0.017(2) -0.0002(17) -0.0025(16) 0.0029(17)
C8 0.017(2) 0.020(2) 0.019(2) 0.0045(17) -0.0036(17) -0.0030(17)
O1 0.0253(16) 0.0203(15) 0.0343(17) 0.0010(13) 0.0080(13) -0.0042(13)
O2 0.0297(18) 0.0128(16) 0.086(3) 0.0043(16) 0.0140(18) 0.0001(14)
O3 0.045(2) 0.0177(16) 0.0353(18) -0.0045(13) -0.0231(16) 0.0064(14)
O4 0.0229(15) 0.0148(14) 0.0282(16) -0.0007(12) -0.0051(13) -0.0016(12)
O5 0.0188(15) 0.0195(15) 0.0308(16) -0.0039(12) 0.0028(12) -0.0058(12)
O6 0.0233(17) 0.043(2) 0.048(2) -0.0246(17) 0.0140(15) -0.0114(14)
O7 0.0242(16) 0.0290(17) 0.0300(17) -0.0105(14) -0.0062(13) -0.0015(13)
O8 0.0182(15) 0.0326(17) 0.0315(17) -0.0068(14) -0.0043(13) 0.0001(13)
O9 0.0143(13) 0.0145(13) 0.0163(14) -0.0020(11) -0.0010(11) 0.0023(11)
O1W 0.041(2) 0.066(6) 0.074(9) 0.000(7) -0.013(3) 0.029(2)
O1W' 0.041(2) 0.066(6) 0.074(9) 0.000(7) -0.013(3) 0.029(2)
O2W 0.0175(14) 0.0266(16) 0.0155(14) 0.0020(12) -0.0008(12) 0.0025(12)
O10 0.096(3) 0.096(3) 0.096(3) -0.007(3) -0.007(3) 0.007(3)

loop_
_atom_type_symbol
_atom_type_description
_atom_type_scat_dispersion_real
_atom_type_scat_dispersion_imag
_atom_type_scat_source
C C 0.0033 0.0016 'International Tables Vol C Tables 4.2.6.8 and 6.1.1.4'
H H 0.0000 0.0000 'International Tables Vol C Tables 4.2.6.8 and 6.1.1.4'
O O 0.0106 0.0060 'International Tables Vol C Tables 4.2.6.8 and 6.1.1.4'
Zn Zn 0.2839 1.4301 'International Tables Vol C Tables 4.2.6.8 and 6.1.1.4'

loop_
_geom_angle_atom_site_label_1
_geom_angle_atom_site_label_2
_geom_angle_atom_site_label_3
_geom_angle
_geom_angle_site_symmetry_1
_geom_angle_site_symmetry_3
O7 Zn1 O1 104.86(12) . 19_556
O7 Zn1 O2W 97.46(11) . .
O1 Zn1 O2W 95.92(11) 19_556 .
O7 Zn1 O4 164.78(11) . 23_655
O1 Zn1 O4 83.94(11) 19_556 23_655
O2W Zn1 O4 93.88(11) . 23_655
O7 Zn1 O5 85.03(11) . 23_655
O1 Zn1 O5 166.12(11) 19_556 23_655
O2W Zn1 O5 92.35(10) . 23_655
O4 Zn1 O5 84.39(11) 23_655 23_655
O7 Zn1 O9 90.83(10) . 23_655
O1 Zn1 O9 93.20(10) 19_556 23_655
O2W Zn1 O9 165.68(10) . 23_655
O4 Zn1 O9 76.10(10) 23_655 23_655
O5 Zn1 O9 76.69(10) 23_655 23_655
O2 Zn2 O3 174.24(13) . 16_655
O2 Zn2 O1W' 87.9(8) . .
O3 Zn2 O1W' 89.1(8) 16_655 .
O2 Zn2 O1W 84.0(9) . .
O3 Zn2 O1W 92.1(9) 16_655 .
O1W' Zn2 O1W 12.4(10) . .
O2 Zn2 O8 97.10(14) . 22_566
O3 Zn2 O8 87.71(12) 16_655 22_566
O1W' Zn2 O8 88.1(8) . 22_566
O1W Zn2 O8 100.2(8) . 22_566
O2 Zn2 O6 87.48(15) . 23_655
O3 Zn2 O6 87.67(13) 16_655 23_655
O1W' Zn2 O6 91.2(8) . 23_655
O1W Zn2 O6 79.3(8) . 23_655
O8 Zn2 O6 175.33(12) 22_566 23_655
O2 Zn2 O2W 90.87(11) . 22_566
O3 Zn2 O2W 92.09(11) 16_655 22_566
O1W' Zn2 O2W 178.8(8) . 22_566
O1W Zn2 O2W 166.9(9) . 22_566
O8 Zn2 O2W 92.41(11) 22_566 22_566
O6 Zn2 O2W 88.42(11) 23_655 22_566
C4 C1 C5 115.3(3) . .
C4 C1 C2 102.7(3) . .
C5 C1 C2 108.2(3) . .
C4 C1 H1 110.1 . .
C5 C1 H1 110.1 . .
C2 C1 H1 110.1 . .
O9 C2 C7 112.2(3) . .
O9 C2 C1 104.7(3) . .
C7 C2 C1 115.4(3) . .
O9 C2 H2 108.1 . .
C7 C2 H2 108.1 . .
C1 C2 H2 108.1 . .
O9 C3 C6 109.9(3) . .
O9 C3 C4 106.4(3) . .
C6 C3 C4 112.6(3) . .
O9 C3 H3 109.3 . .
C6 C3 H3 109.3 . .
C4 C3 H3 109.3 . .
C1 C4 C8 114.0(3) . .
C1 C4 C3 104.0(3) . .
C8 C4 C3 117.5(3) . .
C1 C4 H4 106.9 . .
C8 C4 H4 106.9 . .
C3 C4 H4 106.9 . .
O2 C5 O1 125.5(4) . .
O2 C5 C1 115.5(3) . .
O1 C5 C1 119.0(3) . .
O4 C6 O3 125.1(4) . .
O4 C6 C3 120.4(3) . .
O3 C6 C3 114.5(3) . .
O6 C7 O5 124.9(4) . .
O6 C7 C2 116.8(4) . .
O5 C7 C2 118.2(3) . .
O8 C8 O7 126.1(4) . .
O8 C8 C4 119.5(3) . .
O7 C8 C4 114.3(3) . .
C5 O1 Zn1 126.5(3) . 22_566
C5 O2 Zn2 138.9(3) . .
C6 O3 Zn2 121.0(3) . 16_665
C6 O4 Zn1 117.6(2) . 20_566
C7 O5 Zn1 116.0(2) . 20_566
C7 O6 Zn2 127.4(3) . 20_566
C8 O7 Zn1 134.8(3) . .
C8 O8 Zn2 133.2(3) . 19_556
C2 O9 C3 109.6(3) . .
C2 O9 Zn1 109.2(2) . 20_566
C3 O9 Zn1 113.6(2) . 20_566
Zn2 O1W H1WA 116.8 . .
Zn2 O1W H1WB 90.3 . .
H1WA O1W H1WB 109.1 . .
Zn2 O1W H1WC 95.9 . .
H1WA O1W H1WC 47.9 . .
H1WB O1W H1WC 66.5 . .
Zn2 O1W H1WD 90.4 . .
H1WA O1W H1WD 36.5 . .
H1WB O1W H1WD 137.9 . .
H1WC O1W H1WD 71.6 . .
Zn2 O1W' H1WA 155.1 . .
Zn2 O1W' H1WB 85.1 . .
H1WA O1W' H1WB 116.3 . .
Zn2 O1W' H1WC 107.5 . .
H1WA O1W' H1WC 71.2 . .
H1WB O1W' H1WC 70.5 . .
Zn2 O1W' H1WD 102.0 . .
H1WA O1W' H1WD 56.6 . .
H1WB O1W' H1WD 172.8 . .
H1WC O1W' H1WD 106.1 . .
Zn1 O2W Zn2 107.33(12) . 19_556
Zn1 O2W H2WA 128(3) . .
Zn2 O2W H2WA 85(3) 19_556 .
Zn1 O2W H2WB 120(3) . .
Zn2 O2W H2WB 97(3) 19_556 .
H2WA O2W H2WB 107(4) . .
H1W O10 H2W 110.3 . .

loop_
_geom_bond_atom_site_label_1
_geom_bond_atom_site_label_2
_geom_bond_distance
_geom_bond_site_symmetry_2
Zn1 O7 2.032(3) .
Zn1 O1 2.042(3) 19_556
Zn1 O2W 2.070(3) .
Zn1 O4 2.128(3) 23_655
Zn1 O5 2.139(3) 23_655
Zn1 O9 2.192(2) 23_655
Zn2 O2 2.008(3) .
Zn2 O3 2.040(3) 16_655
Zn2 O1W' 2.064(6) .
Zn2 O1W 2.065(7) .
Zn2 O8 2.083(3) 22_566
Zn2 O6 2.147(3) 23_655
Zn2 O2W 2.244(3) 22_566
C1 C4 1.522(5) .
C1 C5 1.529(5) .
C1 C2 1.537(5) .
C1 H1 0.9800 .
C2 O9 1.443(4) .
C2 C7 1.526(5) .
C2 H2 0.9800 .
C3 O9 1.457(4) .
C3 C6 1.520(5) .
C3 C4 1.547(5) .
C3 H3 0.9800 .
C4 C8 1.528(5) .
C4 H4 0.9800 .
C5 O2 1.233(5) .
C5 O1 1.247(4) .
C6 O4 1.243(5) .
C6 O3 1.266(5) .
C7 O6 1.241(5) .
C7 O5 1.261(5) .
C8 O8 1.252(5) .
C8 O7 1.257(5) .
O1 Zn1 2.042(3) 22_566
O3 Zn2 2.040(3) 16_665
O4 Zn1 2.128(3) 20_566
O5 Zn1 2.139(3) 20_566
O6 Zn2 2.147(3) 20_566
O8 Zn2 2.083(3) 19_556
O9 Zn1 2.192(2) 20_566
O1W H1WA 0.8499 .
O1W H1WB 0.8501 .
O1W H1WC 1.1362 .
O1W H1WD 1.1864 .
O1W' H1WA 0.5402 .
O1W' H1WB 1.0581 .
O1W' H1WC 0.8500 .
O1W' H1WD 0.8499 .
O2W Zn2 2.244(3) 19_556
O2W H2WA 0.846(10) .
O2W H2WB 0.848(10) .
O10 H1W 0.8500 .
O10 H2W 0.8499 .

loop_
_geom_torsion_atom_site_label_1
_geom_torsion_atom_site_label_2
_geom_torsion_atom_site_label_3
_geom_torsion_atom_site_label_4
_geom_torsion
_geom_torsion_site_symmetry_1
_geom_torsion_site_symmetry_4
C4 C1 C2 O9 35.6(4) . .
C5 C1 C2 O9 -86.8(3) . .
C4 C1 C2 C7 -88.2(4) . .
C5 C1 C2 C7 149.4(3) . .
C5 C1 C4 C8 -42.2(5) . .
C2 C1 C4 C8 -159.7(3) . .
C5 C1 C4 C3 86.9(4) . .
C2 C1 C4 C3 -30.5(4) . .
O9 C3 C4 C1 15.3(4) . .
C6 C3 C4 C1 135.8(3) . .
O9 C3 C4 C8 142.3(3) . .
C6 C3 C4 C8 -97.2(4) . .
C4 C1 C5 O2 159.2(4) . .
C2 C1 C5 O2 -86.5(4) . .
C4 C1 C5 O1 -23.9(5) . .
C2 C1 C5 O1 90.4(4) . .
O9 C3 C6 O4 4.1(5) . .
C4 C3 C6 O4 -114.3(4) . .
O9 C3 C6 O3 -175.5(3) . .
C4 C3 C6 O3 66.0(4) . .
O9 C2 C7 O6 -171.1(3) . .
C1 C2 C7 O6 -51.2(5) . .
O9 C2 C7 O5 11.3(5) . .
C1 C2 C7 O5 131.1(4) . .
C1 C4 C8 O8 131.0(4) . .
C3 C4 C8 O8 9.0(5) . .
C1 C4 C8 O7 -50.9(5) . .
C3 C4 C8 O7 -173.0(3) . .
O2 C5 O1 Zn1 -11.9(6) . 22_566
C1 C5 O1 Zn1 171.5(2) . 22_566
O1 C5 O2 Zn2 38.7(7) . .
C1 C5 O2 Zn2 -144.6(4) . .
O3 Zn2 O2 C5 116.9(13) 16_655 .
O1W' Zn2 O2 C5 175.5(10) . .
O1W Zn2 O2 C5 163.8(10) . .
O8 Zn2 O2 C5 -96.7(5) 22_566 .
O6 Zn2 O2 C5 84.2(5) 23_655 .
O2W Zn2 O2 C5 -4.1(5) 22_566 .
O4 C6 O3 Zn2 -34.5(6) . 16_665
C3 C6 O3 Zn2 145.1(3) . 16_665
O3 C6 O4 Zn1 165.1(3) . 20_566
C3 C6 O4 Zn1 -14.6(5) . 20_566
O6 C7 O5 Zn1 -166.5(3) . 20_566
C2 C7 O5 Zn1 11.0(4) . 20_566
O5 C7 O6 Zn2 29.4(6) . 20_566
C2 C7 O6 Zn2 -148.0(3) . 20_566
O8 C8 O7 Zn1 -13.4(7) . .
C4 C8 O7 Zn1 168.6(3) . .
O1 Zn1 O7 C8 81.3(4) 19_556 .
O2W Zn1 O7 C8 -16.8(4) . .
O4 Zn1 O7 C8 -154.6(4) 23_655 .
O5 Zn1 O7 C8 -108.6(4) 23_655 .
O9 Zn1 O7 C8 174.9(4) 23_655 .
O7 C8 O8 Zn2 0.6(6) . 19_556
C4 C8 O8 Zn2 178.5(2) . 19_556
C7 C2 O9 C3 98.8(3) . .
C1 C2 O9 C3 -27.0(4) . .
C7 C2 O9 Zn1 -26.2(3) . 20_566
C1 C2 O9 Zn1 -152.1(2) . 20_566
C6 C3 O9 C2 -114.7(3) . .
C4 C3 O9 C2 7.4(4) . .
C6 C3 O9 Zn1 7.7(4) . 20_566
C4 C3 O9 Zn1 129.8(2) . 20_566
O7 Zn1 O2W Zn2 48.46(13) . 19_556
O1 Zn1 O2W Zn2 -57.43(13) 19_556 19_556
O4 Zn1 O2W Zn2 -141.72(11) 23_655 19_556
O5 Zn1 O2W Zn2 133.75(12) 23_655 19_556
O9 Zn1 O2W Zn2 173.3(3) 23_655 19_556

loop_
_platon_squeeze_void_nr
_platon_squeeze_void_average_x
_platon_squeeze_void_average_y
_platon_squeeze_void_average_z
_platon_squeeze_void_volume
_platon_squeeze_void_count_electrons
_platon_squeeze_void_content
1 0.000 0.000 0.500 573 167 ' '
2 0.000 0.500 0.000 573 167 ' '
3 0.500 0.000 1.000 573 167 ' '
4 0.500 0.500 0.500 573 167 ' '
